data_4025562
loop_
_publ_author_name
'Hua Yang'
'Rich G. Carter'

_publ_section_title
;
 Development of an Enantioselective Route toward the Lycopodium Alkaloids:
 Total Synthesis of Lycopodine
;
_journal_name_full 'Journal of Organic Chemistry'
_journal_page_first 4929
_journal_page_last 4938
_journal_paper_doi 10.1021/jo100916x
_journal_volume 75
_journal_year 2010
_chemical_formula_sum 'C19 H25 N O3 S'
_chemical_formula_weight 347.46
_chemical_name_systematic
; 
 ? 
;
_space_group_IT_number 19
_symmetry_cell_setting orthorhombic
_symmetry_space_group_name_Hall 'P 2ac 2ab'
_symmetry_space_group_name_H-M 'P 21 21 21'
_atom_sites_solution_hydrogens geom
_atom_sites_solution_primary direct
_atom_sites_solution_secondary difmap
_audit_creation_method SHELXLTL
_cell_angle_alpha 90.00
_cell_angle_beta 90.00
_cell_angle_gamma 90.00
_cell_formula_units_Z 4
_cell_length_a 9.3648(10)
_cell_length_b 10.0518(11)
_cell_length_c 18.751(2)
_cell_measurement_reflns_used 2316
_cell_measurement_temperature 173(2)
_cell_measurement_theta_max 18.89
_cell_measurement_theta_min 2.30
_cell_volume 1765.1(3)
_computing_cell_refinement 'Bruker SMART'
_computing_data_collection 'Bruker SMART'
_computing_data_reduction 'Bruker SAINT'
_computing_molecular_graphics 'Bruker SHELXTL'
_computing_publication_material 'Bruker SHELXTL'
_computing_structure_refinement 'Bruker SHELXTL'
_computing_structure_solution 'Bruker SHELXTL'
_diffrn_ambient_temperature 173(2)
_diffrn_measured_fraction_theta_full 1.000
_diffrn_measured_fraction_theta_max 1.000
_diffrn_measurement_device_type 'CCD area detector Bruker Apex'
_diffrn_measurement_method 'phi and omega scans'
_diffrn_radiation_monochromator graphite
_diffrn_radiation_source 'fine-focus sealed tube'
_diffrn_radiation_type MoK\a
_diffrn_radiation_wavelength 0.71073
_diffrn_reflns_av_R_equivalents 0.0595
_diffrn_reflns_av_sigmaI/netI 0.0495
_diffrn_reflns_limit_h_max 11
_diffrn_reflns_limit_h_min -11
_diffrn_reflns_limit_k_max 12
_diffrn_reflns_limit_k_min -12
_diffrn_reflns_limit_l_max 23
_diffrn_reflns_limit_l_min -23
_diffrn_reflns_number 19903
_diffrn_reflns_theta_full 26.99
_diffrn_reflns_theta_max 26.99
_diffrn_reflns_theta_min 2.17
_exptl_absorpt_coefficient_mu 0.200
_exptl_absorpt_correction_T_max 0.9940
_exptl_absorpt_correction_T_min 0.9573
_exptl_absorpt_correction_type multi-scan
_exptl_absorpt_process_details SADABS
_exptl_crystal_colour colorless
_exptl_crystal_density_diffrn 1.307
_exptl_crystal_density_meas 0
_exptl_crystal_density_method 'not measured'
_exptl_crystal_description plate
_exptl_crystal_F_000 744
_exptl_crystal_size_max 0.22
_exptl_crystal_size_mid 0.13
_exptl_crystal_size_min 0.03
_refine_diff_density_max 0.203
_refine_diff_density_min -0.237
_refine_diff_density_rms 0.043
_refine_ls_abs_structure_details 'Flack H D (1983), Acta Cryst. A39, 876-881'
_refine_ls_abs_structure_Flack 0.03(8)
_refine_ls_extinction_method none
_refine_ls_goodness_of_fit_ref 1.060
_refine_ls_hydrogen_treatment refall
_refine_ls_matrix_type full
_refine_ls_number_parameters 317
_refine_ls_number_reflns 3842
_refine_ls_number_restraints 0
_refine_ls_restrained_S_all 1.060
_refine_ls_R_factor_all 0.0618
_refine_ls_R_factor_gt 0.0436
_refine_ls_shift/su_max 0.001
_refine_ls_shift/su_mean 0.000
_refine_ls_structure_factor_coef Fsqd
_refine_ls_weighting_details 'calc w=1/[\s^2^(Fo^2^)+(0.0322P)^2^+0.2254P] where P=(Fo^2^+2Fc^2^)/3'
_refine_ls_weighting_scheme calc
_refine_ls_wR_factor_gt 0.0799
_refine_ls_wR_factor_ref 0.0876
_reflns_number_gt 3156
_reflns_number_total 3842
_reflns_threshold_expression >2sigma(I)
_cod_data_source_file jo100916x_si_007.cif
_cod_data_source_block compound19
_cod_depositor_comments
;
The following automatic conversions were performed:

'_symmetry_cell_setting' value 'Orthorhombic' changed to
'orthorhombic' according to the built-in table from CIF Core
dictionary named 'cif_core.dic' version 2.4.1 from 2010-06-29.

Automatic conversion script
Id: cif_fix_values 1646 2011-03-28 12:23:43Z adriana 
;
_cod_database_code 4025562

loop_
_symmetry_equiv_pos_as_xyz
'x, y, z'
'-x+1/2, -y, z+1/2'
'-x, y+1/2, -z+1/2'
'x+1/2, -y+1/2, -z'

loop_
_atom_site_label
_atom_site_type_symbol
_atom_site_fract_x
_atom_site_fract_y
_atom_site_fract_z
_atom_site_U_iso_or_equiv
_atom_site_adp_type
_atom_site_occupancy
_atom_site_symmetry_multiplicity
_atom_site_calc_flag
_atom_site_refinement_flags
_atom_site_disorder_assembly
_atom_site_disorder_group
S1 S 0.80915(6) -0.02012(6) 0.93224(3) 0.03052(15) Uani 1 1 d . . .
O1 O 0.4245(2) 0.03774(19) 1.07931(9) 0.0556(6) Uani 1 1 d . . .
O2 O 0.80067(19) -0.10033(18) 0.99559(8) 0.0423(5) Uani 1 1 d . . .
O3 O 0.86666(18) 0.11252(17) 0.93999(10) 0.0432(5) Uani 1 1 d . . .
N1 N 0.6402(3) 0.2296(2) 0.86537(12) 0.0320(5) Uani 1 1 d . . .
C1 C 0.5557(3) 0.1248(2) 0.90105(12) 0.0269(5) Uani 1 1 d . . .
C2 C 0.6325(2) -0.0116(2) 0.88937(12) 0.0261(5) Uani 1 1 d . . .
C3 C 0.5440(3) -0.1330(2) 0.91259(14) 0.0309(6) Uani 1 1 d . . .
C4 C 0.3917(3) -0.1250(3) 0.88366(15) 0.0359(6) Uani 1 1 d . . .
C5 C 0.3190(3) 0.0084(3) 0.89415(13) 0.0350(6) Uani 1 1 d . . .
C6 C 0.4112(3) 0.1171(3) 0.86165(14) 0.0301(6) Uani 1 1 d . . .
C7 C 0.3368(3) 0.2529(3) 0.85738(16) 0.0379(6) Uani 1 1 d . . .
C8 C 0.4339(3) 0.3565(3) 0.82339(17) 0.0418(7) Uani 1 1 d . . .
C9 C 0.5738(3) 0.3616(3) 0.86344(16) 0.0383(6) Uani 1 1 d . . .
C10 C 0.5309(3) 0.1499(3) 0.98112(14) 0.0322(6) Uani 1 1 d . . .
C11 C 0.4149(3) 0.0696(2) 1.01670(13) 0.0393(7) Uani 1 1 d . . .
C12 C 0.2866(3) 0.0363(3) 0.97285(15) 0.0429(7) Uani 1 1 d . . .
C13 C 0.6084(4) -0.2668(3) 0.89067(17) 0.0390(7) Uani 1 1 d . . .
C14 C 0.9194(3) -0.1018(2) 0.86932(12) 0.0288(5) Uani 1 1 d . . .
C15 C 0.9447(3) -0.0416(3) 0.80420(14) 0.0417(7) Uani 1 1 d . . .
C16 C 1.0373(3) -0.0979(4) 0.75656(17) 0.0526(8) Uani 1 1 d . . .
C17 C 1.1053(4) -0.2146(3) 0.77419(17) 0.0516(9) Uani 1 1 d . . .
C18 C 1.0798(3) -0.2765(3) 0.83797(18) 0.0469(8) Uani 1 1 d . . .
C19 C 0.9858(3) -0.2201(3) 0.88635(16) 0.0373(7) Uani 1 1 d . . .
H1N H 0.721(3) 0.234(3) 0.8864(15) 0.041(9) Uiso 1 1 d . . .
H2 H 0.652(2) -0.018(2) 0.8403(11) 0.019(5) Uiso 1 1 d . . .
H3 H 0.544(2) -0.131(2) 0.9641(12) 0.019(6) Uiso 1 1 d . . .
H4A H 0.339(3) -0.199(3) 0.9068(14) 0.046(8) Uiso 1 1 d . . .
H4B H 0.393(3) -0.141(2) 0.8338(13) 0.037(7) Uiso 1 1 d . . .
H5 H 0.229(3) 0.004(2) 0.8699(12) 0.037(7) Uiso 1 1 d . . .
H6 H 0.432(2) 0.092(2) 0.8129(12) 0.021(6) Uiso 1 1 d . . .
H7A H 0.248(3) 0.243(2) 0.8294(13) 0.036(7) Uiso 1 1 d . . .
H7B H 0.308(3) 0.279(2) 0.9030(14) 0.034(7) Uiso 1 1 d . . .
H8A H 0.450(3) 0.330(2) 0.7772(14) 0.032(7) Uiso 1 1 d . . .
H8B H 0.390(2) 0.444(2) 0.8241(11) 0.026(6) Uiso 1 1 d . . .
H9A H 0.552(2) 0.400(2) 0.9127(13) 0.029(6) Uiso 1 1 d . . .
H9B H 0.641(3) 0.417(3) 0.8415(14) 0.052(9) Uiso 1 1 d . . .
H10A H 0.501(3) 0.236(3) 0.9867(14) 0.043(8) Uiso 1 1 d . . .
H10B H 0.616(3) 0.140(2) 1.0077(12) 0.031(7) Uiso 1 1 d . . .
H12A H 0.221(3) 0.108(3) 0.9779(14) 0.055(9) Uiso 1 1 d . . .
H12B H 0.239(3) -0.041(3) 0.9949(14) 0.045(8) Uiso 1 1 d . . .
H13A H 0.705(3) -0.287(3) 0.9144(15) 0.055(9) Uiso 1 1 d . . .
H13B H 0.628(3) -0.267(2) 0.8391(14) 0.033(7) Uiso 1 1 d . . .
H13C H 0.544(3) -0.337(2) 0.9024(13) 0.032(7) Uiso 1 1 d . . .
H15 H 0.903(3) 0.037(2) 0.7948(13) 0.037(7) Uiso 1 1 d . . .
H16 H 1.053(3) -0.059(3) 0.7083(16) 0.057(9) Uiso 1 1 d . . .
H17 H 1.163(3) -0.249(3) 0.7431(14) 0.049(9) Uiso 1 1 d . . .
H18 H 1.128(3) -0.356(3) 0.8480(12) 0.040(7) Uiso 1 1 d . . .
H19 H 0.971(3) -0.260(3) 0.9296(15) 0.045(8) Uiso 1 1 d . . .

loop_
_atom_site_aniso_label
_atom_site_aniso_U_11
_atom_site_aniso_U_22
_atom_site_aniso_U_33
_atom_site_aniso_U_23
_atom_site_aniso_U_13
_atom_site_aniso_U_12
S1 0.0341(3) 0.0307(3) 0.0268(3) -0.0048(3) -0.0029(3) 0.0032(3)
O1 0.0857(15) 0.0522(12) 0.0289(11) 0.0070(9) 0.0142(10) 0.0088(11)
O2 0.0496(11) 0.0550(11) 0.0221(9) 0.0040(8) -0.0022(9) 0.0084(10)
O3 0.0401(10) 0.0305(9) 0.0591(12) -0.0141(9) -0.0114(10) 0.0000(8)
N1 0.0356(13) 0.0267(11) 0.0338(12) 0.0042(9) -0.0001(11) -0.0016(9)
C1 0.0311(13) 0.0242(12) 0.0255(12) -0.0006(10) 0.0027(10) 0.0002(10)
C2 0.0326(12) 0.0277(13) 0.0181(11) -0.0011(10) -0.0005(9) -0.0008(11)
C3 0.0386(15) 0.0261(13) 0.0281(14) -0.0005(10) 0.0015(11) -0.0002(11)
C4 0.0348(15) 0.0333(15) 0.0397(16) 0.0017(13) 0.0040(12) -0.0061(13)
C5 0.0301(13) 0.0373(14) 0.0376(14) 0.0033(12) -0.0002(12) 0.0023(13)
C6 0.0332(14) 0.0310(14) 0.0262(13) 0.0008(11) 0.0023(11) 0.0029(11)
C7 0.0375(17) 0.0395(16) 0.0367(16) 0.0033(12) -0.0001(13) 0.0063(13)
C8 0.0565(19) 0.0300(16) 0.0389(16) 0.0064(13) -0.0010(14) 0.0078(14)
C9 0.0479(17) 0.0258(14) 0.0413(16) 0.0048(13) 0.0005(14) 0.0013(13)
C10 0.0418(16) 0.0287(15) 0.0262(14) -0.0021(11) 0.0006(12) 0.0083(12)
C11 0.0551(18) 0.0338(15) 0.0291(14) 0.0016(12) 0.0148(13) 0.0145(13)
C12 0.0402(16) 0.0394(16) 0.0491(17) 0.0070(14) 0.0170(14) 0.0040(15)
C13 0.0447(19) 0.0267(14) 0.0456(18) 0.0030(13) 0.0015(15) -0.0020(13)
C14 0.0284(13) 0.0285(13) 0.0295(13) -0.0038(10) -0.0007(11) 0.0014(11)
C15 0.0433(17) 0.0443(18) 0.0376(16) 0.0092(13) 0.0033(13) 0.0064(14)
C16 0.051(2) 0.068(2) 0.0389(18) 0.0000(16) 0.0087(15) -0.0023(17)
C17 0.049(2) 0.053(2) 0.052(2) -0.0232(17) 0.0204(17) -0.0059(16)
C18 0.0396(17) 0.0251(15) 0.076(2) -0.0092(15) 0.0059(15) 0.0043(13)
C19 0.0399(16) 0.0274(14) 0.0446(17) 0.0015(13) 0.0030(13) -0.0023(12)

loop_
_atom_type_symbol
_atom_type_description
_atom_type_scat_dispersion_real
_atom_type_scat_dispersion_imag
_atom_type_scat_source
C C 0.0033 0.0016 'International Tables Vol C Tables 4.2.6.8 and 6.1.1.4'
H H 0.0000 0.0000 'International Tables Vol C Tables 4.2.6.8 and 6.1.1.4'
N N 0.0061 0.0033 'International Tables Vol C Tables 4.2.6.8 and 6.1.1.4'
O O 0.0106 0.0060 'International Tables Vol C Tables 4.2.6.8 and 6.1.1.4'
S S 0.1246 0.1234 'International Tables Vol C Tables 4.2.6.8 and 6.1.1.4'

loop_
_geom_angle_atom_site_label_1
_geom_angle_atom_site_label_2
_geom_angle_atom_site_label_3
_geom_angle
_geom_angle_site_symmetry_1
_geom_angle_site_symmetry_3
_geom_angle_publ_flag
O2 S1 O3 117.05(11) . . ?
O2 S1 C14 108.83(11) . . ?
O3 S1 C14 106.12(11) . . ?
O2 S1 C2 109.71(11) . . ?
O3 S1 C2 109.62(10) . . ?
C14 S1 C2 104.76(11) . . ?
C9 N1 C1 115.4(2) . . ?
C9 N1 H1N 110.0(19) . . ?
C1 N1 H1N 107.4(19) . . ?
N1 C1 C10 113.9(2) . . ?
N1 C1 C6 106.75(19) . . ?
C10 C1 C6 110.0(2) . . ?
N1 C1 C2 108.39(19) . . ?
C10 C1 C2 110.47(19) . . ?
C6 C1 C2 106.99(19) . . ?
C3 C2 C1 114.11(18) . . ?
C3 C2 S1 108.86(16) . . ?
C1 C2 S1 113.13(16) . . ?
C3 C2 H2 109.0(13) . . ?
C1 C2 H2 106.9(13) . . ?
S1 C2 H2 104.3(12) . . ?
C4 C3 C13 108.6(2) . . ?
C4 C3 C2 111.1(2) . . ?
C13 C3 C2 114.1(2) . . ?
C4 C3 H3 110.5(13) . . ?
C13 C3 H3 106.6(13) . . ?
C2 C3 H3 105.8(14) . . ?
C5 C4 C3 114.8(2) . . ?
C5 C4 H4A 112.6(15) . . ?
C3 C4 H4A 105.6(16) . . ?
C5 C4 H4B 106.4(15) . . ?
C3 C4 H4B 109.0(16) . . ?
H4A C4 H4B 108(2) . . ?
C4 C5 C6 109.2(2) . . ?
C4 C5 C12 112.0(2) . . ?
C6 C5 C12 111.6(2) . . ?
C4 C5 H5 107.2(15) . . ?
C6 C5 H5 109.9(15) . . ?
C12 C5 H5 106.8(14) . . ?
C5 C6 C7 113.7(2) . . ?
C5 C6 C1 110.0(2) . . ?
C7 C6 C1 112.2(2) . . ?
C5 C6 H6 107.9(13) . . ?
C7 C6 H6 105.6(13) . . ?
C1 C6 H6 106.9(13) . . ?
C8 C7 C6 111.1(2) . . ?
C8 C7 H7A 110.5(15) . . ?
C6 C7 H7A 108.5(15) . . ?
C8 C7 H7B 111.7(16) . . ?
C6 C7 H7B 109.3(15) . . ?
H7A C7 H7B 106(2) . . ?
C9 C8 C7 109.4(2) . . ?
C9 C8 H8A 109.6(16) . . ?
C7 C8 H8A 107.2(16) . . ?
C9 C8 H8B 109.4(13) . . ?
C7 C8 H8B 111.0(14) . . ?
H8A C8 H8B 110(2) . . ?
N1 C9 C8 110.5(2) . . ?
N1 C9 H9A 113.7(13) . . ?
C8 C9 H9A 106.8(13) . . ?
N1 C9 H9B 105.4(16) . . ?
C8 C9 H9B 112.6(17) . . ?
H9A C9 H9B 108(2) . . ?
C11 C10 C1 116.9(2) . . ?
C11 C10 H10A 103.5(16) . . ?
C1 C10 H10A 108.2(17) . . ?
C11 C10 H10B 108.4(14) . . ?
C1 C10 H10B 111.8(14) . . ?
H10A C10 H10B 107(2) . . ?
O1 C11 C12 122.0(3) . . ?
O1 C11 C10 120.9(3) . . ?
C12 C11 C10 117.1(2) . . ?
C11 C12 C5 114.3(2) . . ?
C11 C12 H12A 107.0(17) . . ?
C5 C12 H12A 111.2(17) . . ?
C11 C12 H12B 108.2(14) . . ?
C5 C12 H12B 110.3(15) . . ?
H12A C12 H12B 105(2) . . ?
C3 C13 H13A 114.1(15) . . ?
C3 C13 H13B 109.8(14) . . ?
H13A C13 H13B 105(2) . . ?
C3 C13 H13C 109.8(14) . . ?
H13A C13 H13C 108(2) . . ?
H13B C13 H13C 110(2) . . ?
C19 C14 C15 120.3(2) . . ?
C19 C14 S1 120.57(19) . . ?
C15 C14 S1 119.0(2) . . ?
C16 C15 C14 120.2(3) . . ?
C16 C15 H15 120.8(16) . . ?
C14 C15 H15 118.9(16) . . ?
C15 C16 C17 119.3(3) . . ?
C15 C16 H16 121.6(17) . . ?
C17 C16 H16 119.0(16) . . ?
C18 C17 C16 121.1(3) . . ?
C18 C17 H17 120.8(19) . . ?
C16 C17 H17 118.0(19) . . ?
C17 C18 C19 119.8(3) . . ?
C17 C18 H18 118.7(15) . . ?
C19 C18 H18 121.5(16) . . ?
C14 C19 C18 119.2(3) . . ?
C14 C19 H19 120.9(17) . . ?
C18 C19 H19 119.9(17) . . ?

loop_
_geom_bond_atom_site_label_1
_geom_bond_atom_site_label_2
_geom_bond_distance
_geom_bond_site_symmetry_2
_geom_bond_publ_flag
S1 O2 1.4379(17) . ?
S1 O3 1.4453(18) . ?
S1 C14 1.770(2) . ?
S1 C2 1.842(2) . ?
O1 C11 1.220(3) . ?
N1 C9 1.465(3) . ?
N1 C1 1.478(3) . ?
N1 H1N 0.85(3) . ?
C1 C10 1.540(3) . ?
C1 C6 1.544(3) . ?
C1 C2 1.563(3) . ?
C2 C3 1.538(3) . ?
C2 H2 0.94(2) . ?
C3 C4 1.528(4) . ?
C3 C13 1.530(4) . ?
C3 H3 0.97(2) . ?
C4 C5 1.517(4) . ?
C4 H4A 0.99(3) . ?
C4 H4B 0.95(2) . ?
C5 C6 1.520(3) . ?
C5 C12 1.532(4) . ?
C5 H5 0.96(2) . ?
C6 C7 1.534(4) . ?
C6 H6 0.97(2) . ?
C7 C8 1.522(4) . ?
C7 H7A 0.99(3) . ?
C7 H7B 0.93(3) . ?
C8 C9 1.511(4) . ?
C8 H8A 0.92(2) . ?
C8 H8B 0.97(2) . ?
C9 H9A 1.02(2) . ?
C9 H9B 0.94(3) . ?
C10 C11 1.509(4) . ?
C10 H10A 0.92(3) . ?
C10 H10B 0.94(2) . ?
C11 C12 1.494(4) . ?
C12 H12A 0.95(3) . ?
C12 H12B 0.99(3) . ?
C13 H13A 1.03(3) . ?
C13 H13B 0.99(2) . ?
C13 H13C 0.96(3) . ?
C14 C19 1.379(3) . ?
C14 C15 1.383(3) . ?
C15 C16 1.368(4) . ?
C15 H15 0.90(2) . ?
C16 C17 1.375(4) . ?
C16 H16 0.99(3) . ?
C17 C18 1.369(4) . ?
C17 H17 0.87(3) . ?
C18 C19 1.385(4) . ?
C18 H18 0.94(3) . ?
C19 H19 0.91(3) . ?

loop_
_geom_hbond_atom_site_label_D
_geom_hbond_atom_site_label_H
_geom_hbond_atom_site_label_A
_geom_hbond_distance_DH
_geom_hbond_distance_HA
_geom_hbond_distance_DA
_geom_hbond_angle_DHA
_geom_hbond_site_symmetry_A
N1 H1N O3 0.85(3) 2.09(3) 2.800(3) 141(3) .

loop_
_geom_torsion_atom_site_label_1
_geom_torsion_atom_site_label_2
_geom_torsion_atom_site_label_3
_geom_torsion_atom_site_label_4
_geom_torsion
_geom_torsion_site_symmetry_1
_geom_torsion_site_symmetry_2
_geom_torsion_site_symmetry_3
_geom_torsion_site_symmetry_4
_geom_torsion_publ_flag
C9 N1 C1 C10 -64.0(3) . . . . ?
C9 N1 C1 C6 57.7(3) . . . . ?
C9 N1 C1 C2 172.6(2) . . . . ?
N1 C1 C2 C3 -170.2(2) . . . . ?
C10 C1 C2 C3 64.3(3) . . . . ?
C6 C1 C2 C3 -55.4(2) . . . . ?
N1 C1 C2 S1 64.6(2) . . . . ?
C10 C1 C2 S1 -60.9(2) . . . . ?
C6 C1 C2 S1 179.40(16) . . . . ?
O2 S1 C2 C3 -23.39(18) . . . . ?
O3 S1 C2 C3 -153.22(16) . . . . ?
C14 S1 C2 C3 93.28(17) . . . . ?
O2 S1 C2 C1 104.59(17) . . . . ?
O3 S1 C2 C1 -25.24(19) . . . . ?
C14 S1 C2 C1 -138.74(16) . . . . ?
C1 C2 C3 C4 47.7(3) . . . . ?
S1 C2 C3 C4 175.14(17) . . . . ?
C1 C2 C3 C13 170.9(2) . . . . ?
S1 C2 C3 C13 -61.6(2) . . . . ?
C13 C3 C4 C5 -173.6(2) . . . . ?
C2 C3 C4 C5 -47.3(3) . . . . ?
C3 C4 C5 C6 55.3(3) . . . . ?
C3 C4 C5 C12 -68.8(3) . . . . ?
C4 C5 C6 C7 169.9(2) . . . . ?
C12 C5 C6 C7 -65.7(3) . . . . ?
C4 C5 C6 C1 -63.2(3) . . . . ?
C12 C5 C6 C1 61.1(3) . . . . ?
N1 C1 C6 C5 178.53(19) . . . . ?
C10 C1 C6 C5 -57.4(3) . . . . ?
C2 C1 C6 C5 62.7(2) . . . . ?
N1 C1 C6 C7 -53.8(3) . . . . ?
C10 C1 C6 C7 70.3(3) . . . . ?
C2 C1 C6 C7 -169.7(2) . . . . ?
C5 C6 C7 C8 -179.1(2) . . . . ?
C1 C6 C7 C8 55.2(3) . . . . ?
C6 C7 C8 C9 -54.6(3) . . . . ?
C1 N1 C9 C8 -60.8(3) . . . . ?
C7 C8 C9 N1 56.1(3) . . . . ?
N1 C1 C10 C11 164.0(2) . . . . ?
C6 C1 C10 C11 44.2(3) . . . . ?
C2 C1 C10 C11 -73.7(3) . . . . ?
C1 C10 C11 O1 148.4(2) . . . . ?
C1 C10 C11 C12 -34.1(3) . . . . ?
O1 C11 C12 C5 -146.7(3) . . . . ?
C10 C11 C12 C5 35.8(3) . . . . ?
C4 C5 C12 C11 73.1(3) . . . . ?
C6 C5 C12 C11 -49.7(3) . . . . ?
O2 S1 C14 C19 -2.7(2) . . . . ?
O3 S1 C14 C19 124.0(2) . . . . ?
C2 S1 C14 C19 -120.0(2) . . . . ?
O2 S1 C14 C15 -179.1(2) . . . . ?
O3 S1 C14 C15 -52.3(2) . . . . ?
C2 S1 C14 C15 63.6(2) . . . . ?
C19 C14 C15 C16 -0.9(4) . . . . ?
S1 C14 C15 C16 175.5(2) . . . . ?
C14 C15 C16 C17 -0.3(4) . . . . ?
C15 C16 C17 C18 1.3(5) . . . . ?
C16 C17 C18 C19 -1.1(5) . . . . ?
C15 C14 C19 C18 1.1(4) . . . . ?
S1 C14 C19 C18 -175.2(2) . . . . ?
C17 C18 C19 C14 -0.1(4) . . . . ?

loop_
_cod_related_entry_id
_cod_related_entry_database
_cod_related_entry_code
1 ChemSpider 30659242
